data_2218825
loop_
_publ_author_name
'Ma, Jun-Ying'

_publ_section_title
;
 {4-Bromo-2-[2-(methylamino)ethyliminomethyl]phenolato}thiocyanatocopper(II)
;
_journal_coeditor_code SU2051
_journal_issue 7
_journal_name_full 'Acta Crystallographica Section E'
_journal_page_first m878
_journal_paper_doi 10.1107/S1600536808016589
_journal_volume 64
_journal_year 2008
_chemical_formula_iupac '[Cu (C10 H12 Br N2 O) (N C S)]'
_chemical_formula_moiety 'C11 H12 Br Cu N3 O S'
_chemical_formula_sum 'C11 H12 Br Cu N3 O S'
_chemical_formula_weight 377.75
_chemical_name_systematic
;
{4-Bromo-2-[2-(methylamino)ethyliminomethyl]phenolato}thiocyanatocopper(II)
;
_space_group_IT_number 14
_symmetry_cell_setting monoclinic
_symmetry_space_group_name_Hall '-P 2yn'
_symmetry_space_group_name_H-M 'P 1 21/n 1'
_atom_sites_solution_hydrogens geom
_atom_sites_solution_primary direct
_atom_sites_solution_secondary difmap
_audit_creation_method SHELXL-97
_cell_angle_alpha 90.00
_cell_angle_beta 94.331(3)
_cell_angle_gamma 90.00
_cell_formula_units_Z 4
_cell_length_a 5.952(3)
_cell_length_b 19.660(3)
_cell_length_c 12.718(2)
_cell_measurement_reflns_used 1708
_cell_measurement_temperature 298(2)
_cell_measurement_theta_max 25.3
_cell_measurement_theta_min 2.5
_cell_volume 1484.0(8)
_computing_cell_refinement 'SAINT (Bruker, 1998)'
_computing_data_collection 'SMART (Bruker, 1998)'
_computing_data_reduction 'SAINT (Bruker, 1998)'
_computing_molecular_graphics 'SHELXTL (Sheldrick, 2008)'
_computing_publication_material 'SHELXTL (Sheldrick, 2008)'
_computing_structure_refinement 'SHELXL97 (Sheldrick, 2008)'
_computing_structure_solution 'SHELXS97 (Sheldrick, 2008)'
_diffrn_ambient_temperature 298(2)
_diffrn_measured_fraction_theta_full 0.974
_diffrn_measured_fraction_theta_max 0.974
_diffrn_measurement_device_type 'Bruker SMART CCD area-detector'
_diffrn_measurement_method '\w scan'
_diffrn_radiation_monochromator graphite
_diffrn_radiation_source 'fine-focus sealed tube'
_diffrn_radiation_type MoK\a
_diffrn_radiation_wavelength 0.71073
_diffrn_reflns_av_R_equivalents 0.0706
_diffrn_reflns_av_sigmaI/netI 0.0790
_diffrn_reflns_limit_h_max 7
_diffrn_reflns_limit_h_min -7
_diffrn_reflns_limit_k_max 24
_diffrn_reflns_limit_k_min -24
_diffrn_reflns_limit_l_max 15
_diffrn_reflns_limit_l_min -15
_diffrn_reflns_number 11246
_diffrn_reflns_theta_full 26.49
_diffrn_reflns_theta_max 26.49
_diffrn_reflns_theta_min 2.62
_diffrn_standards_decay_% 0
_diffrn_standards_interval_count 0
_diffrn_standards_interval_time 0
_diffrn_standards_number 0
_exptl_absorpt_coefficient_mu 4.296
_exptl_absorpt_correction_T_max 0.267
_exptl_absorpt_correction_T_min 0.259
_exptl_absorpt_correction_type multi-scan
_exptl_absorpt_process_details '(SADABS; Sheldrick, 1996)'
_exptl_crystal_colour blue
_exptl_crystal_density_diffrn 1.691
_exptl_crystal_density_method 'not measured'
_exptl_crystal_description block
_exptl_crystal_F_000 748
_exptl_crystal_size_max 0.32
_exptl_crystal_size_mid 0.32
_exptl_crystal_size_min 0.31
_refine_diff_density_max 1.684
_refine_diff_density_min -0.844
_refine_ls_extinction_method none
_refine_ls_goodness_of_fit_ref 1.106
_refine_ls_hydrogen_treatment constr
_refine_ls_matrix_type full
_refine_ls_number_parameters 164
_refine_ls_number_reflns 2997
_refine_ls_number_restraints 0
_refine_ls_restrained_S_all 1.106
_refine_ls_R_factor_all 0.1280
_refine_ls_R_factor_gt 0.0759
_refine_ls_shift/su_max 0.000
_refine_ls_shift/su_mean 0.000
_refine_ls_structure_factor_coef Fsqd
_refine_ls_weighting_details 'calc w=1/[\s^2^(Fo^2^)+(0.0672P)^2^+4.7203P] where P=(Fo^2^+2Fc^2^)/3'
_refine_ls_weighting_scheme calc
_refine_ls_wR_factor_gt 0.1589
_refine_ls_wR_factor_ref 0.1805
_reflns_number_gt 1875
_reflns_number_total 2997
_reflns_threshold_expression I>2\s(I)
_cod_data_source_file su2051.cif
_cod_data_source_block I
_cod_depositor_comments
;
The following automatic conversions were performed:
'_symmetry_cell_setting' value 'Monoclinic' changed to 'monoclinic'
according to '/home/saulius/struct/CIF-dictionaries/cif_core.dic'
dictionary named 'cif_core.dic' version 2.4.1 from 2010-06-29.

Automatic conversion script
Id: cif_fix_enum 1527 2010-12-29 10:47:43Z saulius 

The following automatic conversions were performed:

'_symmetry_cell_setting' value 'Monoclinic' changed to 'monoclinic'
according to /home/saulius/struct/CIF-dictionaries/cif_core.dic
dictionary named 'cif_core.dic' version 2.4.1 from 2010-06-29.

Automatic conversion script
Id: cif_fix_values 1715 2011-07-08 13:25:40Z adriana 
;
_cod_original_sg_symbol_H-M 'P 21/n'
_cod_database_code 2218825
_cod_database_fobs_code 2218825

loop_
_symmetry_equiv_pos_as_xyz
'x, y, z'
'-x+1/2, y+1/2, -z+1/2'
'-x, -y, -z'
'x-1/2, -y-1/2, z-1/2'

loop_
_atom_site_type_symbol
_atom_site_label
_atom_site_fract_x
_atom_site_fract_y
_atom_site_fract_z
_atom_site_U_iso_or_equiv
_atom_site_adp_type
_atom_site_calc_flag
_atom_site_refinement_flags
_atom_site_occupancy
Cu Cu1 0.77313(15) 0.20764(5) 0.04645(8) 0.0407(3) Uani d . 1
N N1 1.0514(10) 0.1635(3) 0.0963(5) 0.0392(15) Uani d . 1
N N2 0.8291(12) 0.2634(4) 0.1796(7) 0.058(2) Uani d . 1
H H2A 0.7645 0.2393 0.2304 0.070 Uiso calc R 1
N N3 0.4927(12) 0.2539(4) 0.0002(6) 0.053(2) Uani d . 1
O O1 0.7104(8) 0.1410(3) -0.0588(4) 0.0460(14) Uani d . 1
S S1 0.0695(4) 0.29376(15) -0.0863(2) 0.0664(8) Uani d . 1
Br Br1 1.31654(16) -0.06412(5) -0.23999(9) 0.0633(4) Uani d . 1
C C1 1.1328(13) 0.0028(4) -0.1792(7) 0.044(2) Uani d . 1
C C2 0.9203(14) 0.0131(4) -0.2253(8) 0.049(2) Uani d . 1
H H2 0.8712 -0.0121 -0.2845 0.059 Uiso calc R 1
C C3 0.7799(13) 0.0596(4) -0.1860(7) 0.047(2) Uani d . 1
H H3 0.6360 0.0657 -0.2184 0.057 Uiso calc R 1
C C4 0.8518(13) 0.0994(4) -0.0946(6) 0.0367(18) Uani d . 1
C C5 1.0688(12) 0.0860(4) -0.0492(6) 0.0369(18) Uani d . 1
C C6 1.2068(14) 0.0376(4) -0.0913(7) 0.045(2) Uani d . 1
H H6 1.3497 0.0291 -0.0592 0.054 Uiso calc R 1
C C7 1.1533(13) 0.1183(4) 0.0480(7) 0.042(2) Uani d . 1
H H7 1.2941 0.1047 0.0773 0.051 Uiso calc R 1
C C8 1.1509(15) 0.1902(5) 0.1982(7) 0.052(2) Uani d . 1
H H8A 1.3140 0.1889 0.1997 0.062 Uiso calc R 1
H H8B 1.1038 0.1625 0.2557 0.062 Uiso calc R 1
C C9 1.0734(14) 0.2612(5) 0.2099(7) 0.051(2) Uani d . 1
H H9A 1.1028 0.2760 0.2824 0.061 Uiso calc R 1
H H9B 1.1531 0.2912 0.1650 0.061 Uiso calc R 1
C C10 0.7370(17) 0.3305(6) 0.1855(10) 0.083(4) Uani d . 1
H H10A 0.8001 0.3526 0.2482 0.125 Uiso calc R 1
H H10B 0.5763 0.3276 0.1874 0.125 Uiso calc R 1
H H10C 0.7728 0.3562 0.1248 0.125 Uiso calc R 1
C C11 0.3146(15) 0.2696(4) -0.0378(7) 0.048(2) Uani d . 1

loop_
_atom_site_aniso_label
_atom_site_aniso_U_11
_atom_site_aniso_U_22
_atom_site_aniso_U_33
_atom_site_aniso_U_12
_atom_site_aniso_U_13
_atom_site_aniso_U_23
Cu1 0.0271(5) 0.0511(6) 0.0429(6) 0.0011(4) -0.0028(4) -0.0086(5)
N1 0.028(3) 0.047(4) 0.041(4) -0.004(3) -0.006(3) -0.001(3)
N2 0.040(4) 0.062(5) 0.070(5) -0.001(4) -0.005(4) -0.022(4)
N3 0.030(4) 0.069(5) 0.058(5) 0.008(3) -0.006(3) -0.015(4)
O1 0.025(3) 0.055(4) 0.056(4) 0.006(3) -0.009(2) -0.012(3)
S1 0.0412(13) 0.0813(18) 0.0744(18) 0.0000(13) -0.0115(12) 0.0316(15)
Br1 0.0480(6) 0.0520(6) 0.0910(8) 0.0037(4) 0.0131(5) -0.0149(5)
C1 0.036(4) 0.030(4) 0.068(6) 0.003(3) 0.014(4) -0.002(4)
C2 0.035(5) 0.045(5) 0.066(6) -0.005(4) 0.001(4) -0.009(4)
C3 0.029(4) 0.047(5) 0.064(6) 0.000(4) -0.014(4) -0.007(4)
C4 0.031(4) 0.033(4) 0.044(5) 0.001(3) -0.006(3) -0.002(4)
C5 0.029(4) 0.040(4) 0.041(5) 0.004(3) 0.004(3) 0.013(4)
C6 0.042(5) 0.037(4) 0.057(5) 0.000(4) -0.002(4) 0.007(4)
C7 0.028(4) 0.043(5) 0.055(5) 0.003(4) -0.007(4) 0.015(4)
C8 0.048(5) 0.065(6) 0.039(5) -0.011(4) -0.017(4) -0.003(4)
C9 0.039(5) 0.075(6) 0.038(5) -0.006(4) -0.002(4) -0.022(5)
C10 0.051(6) 0.092(8) 0.106(9) 0.038(6) -0.005(6) -0.039(7)
C11 0.042(5) 0.051(5) 0.050(5) -0.015(4) -0.001(4) -0.004(4)

loop_
_atom_type_symbol
_atom_type_description
_atom_type_scat_dispersion_real
_atom_type_scat_dispersion_imag
_atom_type_scat_source
C C 0.0033 0.0016 'International Tables Vol C Tables 4.2.6.8 and 6.1.1.4'
H H 0.0000 0.0000 'International Tables Vol C Tables 4.2.6.8 and 6.1.1.4'
N N 0.0061 0.0033 'International Tables Vol C Tables 4.2.6.8 and 6.1.1.4'
O O 0.0106 0.0060 'International Tables Vol C Tables 4.2.6.8 and 6.1.1.4'
S S 0.1246 0.1234 'International Tables Vol C Tables 4.2.6.8 and 6.1.1.4'
Cu Cu 0.3201 1.2651 'International Tables Vol C Tables 4.2.6.8 and 6.1.1.4'
Br Br -0.2901 2.4595 'International Tables Vol C Tables 4.2.6.8 and 6.1.1.4'

loop_
_geom_angle_atom_site_label_1
_geom_angle_atom_site_label_2
_geom_angle_atom_site_label_3
_geom_angle
_geom_angle_publ_flag
O1 Cu1 N1 92.3(3) n
O1 Cu1 N3 89.5(3) n
N1 Cu1 N3 178.1(3) n
O1 Cu1 N2 168.3(3) n
N1 Cu1 N2 83.4(3) n
N3 Cu1 N2 94.7(3) n
C7 N1 C8 120.0(7) ?
C7 N1 Cu1 126.0(5) ?
C8 N1 Cu1 113.9(5) ?
C10 N2 C9 112.8(8) ?
C10 N2 Cu1 120.2(7) ?
C9 N2 Cu1 107.4(5) ?
C10 N2 H2A 105.0 ?
C9 N2 H2A 105.0 ?
Cu1 N2 H2A 105.0 ?
C11 N3 Cu1 166.5(7) ?
C4 O1 Cu1 126.5(5) ?
C6 C1 C2 120.7(8) ?
C6 C1 Br1 121.4(6) ?
C2 C1 Br1 117.9(7) ?
C3 C2 C1 121.1(8) ?
C3 C2 H2 119.4 ?
C1 C2 H2 119.4 ?
C2 C3 C4 120.6(7) ?
C2 C3 H3 119.7 ?
C4 C3 H3 119.7 ?
O1 C4 C5 125.7(7) ?
O1 C4 C3 118.1(7) ?
C5 C4 C3 116.1(7) ?
C6 C5 C4 121.6(8) ?
C6 C5 C7 116.9(7) ?
C4 C5 C7 121.4(7) ?
C1 C6 C5 119.9(8) ?
C1 C6 H6 120.1 ?
C5 C6 H6 120.1 ?
N1 C7 C5 125.2(7) ?
N1 C7 H7 117.4 ?
C5 C7 H7 117.4 ?
N1 C8 C9 108.4(7) ?
N1 C8 H8A 110.0 ?
C9 C8 H8A 110.0 ?
N1 C8 H8B 110.0 ?
C9 C8 H8B 110.0 ?
H8A C8 H8B 108.4 ?
N2 C9 C8 108.1(7) ?
N2 C9 H9A 110.1 ?
C8 C9 H9A 110.1 ?
N2 C9 H9B 110.1 ?
C8 C9 H9B 110.1 ?
H9A C9 H9B 108.4 ?
N2 C10 H10A 109.5 ?
N2 C10 H10B 109.5 ?
H10A C10 H10B 109.5 ?
N2 C10 H10C 109.5 ?
H10A C10 H10C 109.5 ?
H10B C10 H10C 109.5 ?
N3 C11 S1 177.5(9) ?

loop_
_geom_bond_atom_site_label_1
_geom_bond_atom_site_label_2
_geom_bond_distance
_geom_bond_publ_flag
Cu1 O1 1.890(5) n
Cu1 N1 1.934(6) n
Cu1 N3 1.952(7) n
Cu1 N2 2.024(7) n
N1 C7 1.262(10) ?
N1 C8 1.479(10) ?
N2 C10 1.432(12) ?
N2 C9 1.476(11) ?
N2 H2A 0.9100 ?
N3 C11 1.172(11) ?
O1 C4 1.282(9) ?
S1 C11 1.612(10) ?
Br1 C1 1.911(8) ?
C1 C6 1.356(12) ?
C1 C2 1.368(12) ?
C2 C3 1.358(12) ?
C2 H2 0.9300 ?
C3 C4 1.439(11) ?
C3 H3 0.9300 ?
C4 C5 1.399(10) ?
C5 C6 1.390(11) ?
C5 C7 1.446(12) ?
C6 H6 0.9300 ?
C7 H7 0.9300 ?
C8 C9 1.481(12) ?
C8 H8A 0.9700 ?
C8 H8B 0.9700 ?
C9 H9A 0.9700 ?
C9 H9B 0.9700 ?
C10 H10A 0.9600 ?
C10 H10B 0.9600 ?
C10 H10C 0.9600 ?

loop_
_geom_hbond_atom_site_label_D
_geom_hbond_atom_site_label_H
_geom_hbond_atom_site_label_A
_geom_hbond_site_symmetry_A
_geom_hbond_distance_DH
_geom_hbond_distance_HA
_geom_hbond_distance_DA
_geom_hbond_angle_DHA
N2 H2A S1 4_666 0.91 2.76 3.635(9) 162
